data_7245043
loop_
_publ_author_name
'Julve, Miguel'
'El Alouani Dahmouni, Nadia'
'Switlicka, Anna'
'Machura, B.'
'Moliner, Fernando Nicol\'as'
'Rabelo, Renato'
'Ruiz-Garcia, Rafael'
'Stiriba, Salah-Eddine'
'Cano, Joan'

_publ_section_title
;
 Bulky countercation effects on the crystal packing of anionic
 dithiooxalato-containing Ni(II), Pd(II) and Pt(II) complexes:
 spectroscopic-redox correlations
;
_journal_name_full CrystEngComm
_journal_paper_doi 10.1039/D2CE00489E
_journal_year 2022
_chemical_formula_moiety '2(C25 H22 P), C4 O4 Pd S4, 2(C H2 Cl2), 0.5(C2 H4 Cl2), Cl'
_chemical_formula_sum 'C57 H50 Cl6 O4 P2 Pd S4'
_chemical_formula_weight 1308.25
_space_group_crystal_system triclinic
_space_group_IT_number 2
_space_group_name_Hall '-P 1'
_space_group_name_H-M_alt 'P -1'
_atom_sites_solution_hydrogens geom
_audit_creation_date 2022-01-06
_audit_creation_method
;
Olex2 1.3
(compiled 2020.11.12 svn.r5f609507 for OlexSys, GUI svn.r6408)
;
_audit_update_record
;
2022-05-20 deposited with the CCDC.	2022-06-08 downloaded from the CCDC.
;
_cell_angle_alpha 81.465(2)
_cell_angle_beta 75.796(2)
_cell_angle_gamma 81.299(2)
_cell_formula_units_Z 1
_cell_length_a 8.7497(5)
_cell_length_b 10.1139(6)
_cell_length_c 16.8551(10)
_cell_measurement_reflns_used 9232
_cell_measurement_temperature 293(2)
_cell_measurement_theta_max 35.00
_cell_measurement_theta_min 2.51
_cell_volume 1419.65(14)
_computing_molecular_graphics 'Olex2 1.3 (Dolomanov et al., 2009)'
_computing_publication_material 'Olex2 1.3 (Dolomanov et al., 2009)'
_computing_structure_refinement 'SHELXL 2016/4 (Sheldrick, 2015)'
_computing_structure_solution 'SHELXT 2014/5 (Sheldrick, 2014)'
_diffrn_ambient_temperature 293(2)
_diffrn_measured_fraction_theta_full 0.985
_diffrn_measured_fraction_theta_max 0.914
_diffrn_measurement_device_type 'Bruker APEX-II CCD'
_diffrn_radiation_type MoK\a
_diffrn_radiation_wavelength 0.71073
_diffrn_reflns_av_R_equivalents 0.0261
_diffrn_reflns_av_unetI/netI 0.0185
_diffrn_reflns_Laue_measured_fraction_full 0.985
_diffrn_reflns_Laue_measured_fraction_max 0.914
_diffrn_reflns_limit_h_max 14
_diffrn_reflns_limit_h_min -14
_diffrn_reflns_limit_k_max 16
_diffrn_reflns_limit_k_min -16
_diffrn_reflns_limit_l_max 27
_diffrn_reflns_limit_l_min -27
_diffrn_reflns_number 78201
_diffrn_reflns_point_group_measured_fraction_full 0.985
_diffrn_reflns_point_group_measured_fraction_max 0.914
_diffrn_reflns_theta_full 25.242
_diffrn_reflns_theta_max 36.293
_diffrn_reflns_theta_min 2.419
_exptl_absorpt_coefficient_mu 0.859
_exptl_absorpt_correction_T_max 0.7471
_exptl_absorpt_correction_T_min 0.6660
_exptl_absorpt_correction_type none
_exptl_crystal_density_diffrn 1.530
_exptl_crystal_description prism
_exptl_crystal_F_000 666
_exptl_crystal_size_max 0.353
_exptl_crystal_size_mid 0.326
_exptl_crystal_size_min 0.234
_refine_diff_density_max 1.072
_refine_diff_density_min -0.933
_refine_diff_density_rms 0.072
_refine_ls_extinction_method none
_refine_ls_goodness_of_fit_ref 1.056
_refine_ls_hydrogen_treatment constr
_refine_ls_matrix_type full
_refine_ls_number_parameters 349
_refine_ls_number_reflns 12550
_refine_ls_number_restraints 0
_refine_ls_restrained_S_all 1.056
_refine_ls_R_factor_all 0.0322
_refine_ls_R_factor_gt 0.0276
_refine_ls_shift/su_max 0.002
_refine_ls_shift/su_mean 0.000
_refine_ls_structure_factor_coef Fsqd
_refine_ls_weighting_details 'w=1/[\s^2^(Fo^2^)+(0.0218P)^2^+0.9945P] where P=(Fo^2^+2Fc^2^)/3'
_refine_ls_weighting_scheme calc
_refine_ls_wR_factor_gt 0.0638
_refine_ls_wR_factor_ref 0.0675
_reflns_Friedel_coverage 0.000
_reflns_number_gt 11514
_reflns_number_total 12550
_reflns_threshold_expression 'I > 2\s(I)'
_cod_data_source_file d2ce00489e2.cif
_cod_data_source_block nad04pd_0m_b
_cod_original_cell_volume 1419.65(15)
_cod_database_code 7245043
_shelx_shelxl_version_number 2016/4
_shelx_space_group_comment
;
The symmetry employed for this shelxl refinement is uniquely defined
by the following loop, which should always be used as a source of
symmetry information in preference to the above space-group names.
They are only intended as comments.
;
_shelx_estimated_absorpt_t_max 0.825
_shelx_estimated_absorpt_t_min 0.752
_olex2_refinement_description
;
1. Fixed Uiso
 At 1.2 times of:
  All C(H) groups, All C(H,H) groups
2. Restrained distances
 C3-Cl3 \\sim C3-Cl4
 with sigma of 0.02
3. Others
 Fixed Sof: C3(0.5) H3A(0.5) H3B(0.5) Cl3(0.5) Cl4(0.5)
4.a Secondary CH2 refined with riding coordinates:
 C6(H6A,H6B), C9(H9A,H9B), C3(H3A,H3B)
4.b Aromatic/amide H refined with riding coordinates:
 C35(H35), C36(H36), C37(H37), C38(H38), C39(H39), C41(H41), C42(H42),
 C43(H43), C44(H44), C45(H45), C47(H47), C48(H48), C49(H49), C50(H50), C51(H51),
  C53(H53), C54(H54), C55(H55), C56(H56), C57(H57)
;
_olex2_submission_special_instructions 'No special instructions were received'

loop_
_space_group_symop_operation_xyz
'x, y, z'
'-x, -y, -z'

loop_
_atom_site_label
_atom_site_type_symbol
_atom_site_fract_x
_atom_site_fract_y
_atom_site_fract_z
_atom_site_U_iso_or_equiv
_atom_site_adp_type
_atom_site_occupancy
_atom_site_site_symmetry_order
_atom_site_calc_flag
_atom_site_refinement_flags_posn
_atom_site_refinement_flags_adp
_atom_site_refinement_flags_occupancy
_atom_site_disorder_assembly
_atom_site_disorder_group
P1 P 0.81799(3) 0.23746(2) 0.18892(2) 0.01379(4) Uani 1 1 d . . . . .
C6 C 0.73290(14) 0.41178(10) 0.17232(7) 0.01987(18) Uani 1 1 d . . . . .
H6A H 0.817671 0.468835 0.156333 0.024 Uiso 1 1 calc R U . . .
H6B H 0.679267 0.422152 0.127387 0.024 Uiso 1 1 calc R U . . .
C34 C 0.61630(13) 0.45756(10) 0.24820(7) 0.01870(17) Uani 1 1 d . . . . .
C35 C 0.45710(14) 0.43846(13) 0.26325(8) 0.0249(2) Uani 1 1 d . . . . .
H35 H 0.421931 0.397671 0.226162 0.030 Uiso 1 1 calc R U . . .
C36 C 0.35024(15) 0.47991(15) 0.33334(9) 0.0309(3) Uani 1 1 d . . . . .
H36 H 0.243796 0.467608 0.342715 0.037 Uiso 1 1 calc R U . . .
C37 C 0.40222(16) 0.53966(13) 0.38936(8) 0.0280(2) Uani 1 1 d . . . . .
H37 H 0.330887 0.566958 0.436418 0.034 Uiso 1 1 calc R U . . .
C38 C 0.56084(16) 0.55849(13) 0.37491(8) 0.0283(2) Uani 1 1 d . . . . .
H38 H 0.595993 0.598067 0.412518 0.034 Uiso 1 1 calc R U . . .
C39 C 0.66748(15) 0.51841(13) 0.30440(8) 0.0257(2) Uani 1 1 d . . . . .
H39 H 0.773495 0.532271 0.294690 0.031 Uiso 1 1 calc R U . . .
C40 C 0.96191(12) 0.19444(10) 0.09819(6) 0.01510(15) Uani 1 1 d . . . . .
C41 C 0.97574(13) 0.28096(11) 0.02471(6) 0.01842(17) Uani 1 1 d . . . . .
H41 H 0.911332 0.362856 0.022565 0.022 Uiso 1 1 calc R U . . .
C42 C 1.08676(14) 0.24353(12) -0.04525(7) 0.02124(19) Uani 1 1 d . . . . .
H42 H 1.095948 0.300247 -0.094521 0.025 Uiso 1 1 calc R U . . .
C43 C 1.18361(13) 0.12211(12) -0.04175(7) 0.02154(19) Uani 1 1 d . . . . .
H43 H 1.259277 0.098721 -0.088404 0.026 Uiso 1 1 calc R U . . .
C44 C 1.16855(13) 0.03477(11) 0.03110(7) 0.02077(18) Uani 1 1 d . . . . .
H44 H 1.233223 -0.047030 0.032855 0.025 Uiso 1 1 calc R U . . .
C45 C 1.05691(13) 0.06994(10) 0.10109(6) 0.01782(17) Uani 1 1 d . . . . .
H45 H 1.045227 0.011251 0.149617 0.021 Uiso 1 1 calc R U . . .
C46 C 0.90856(12) 0.21705(10) 0.27505(6) 0.01585(16) Uani 1 1 d . . . . .
C47 C 0.81329(14) 0.21800(13) 0.35477(7) 0.0233(2) Uani 1 1 d . . . . .
H47 H 0.703453 0.223886 0.363417 0.028 Uiso 1 1 calc R U . . .
C48 C 0.88375(17) 0.21011(17) 0.42102(8) 0.0318(3) Uani 1 1 d . . . . .
H48 H 0.820847 0.211478 0.474168 0.038 Uiso 1 1 calc R U . . .
C49 C 1.04758(17) 0.20019(17) 0.40813(8) 0.0323(3) Uani 1 1 d . . . . .
H49 H 1.094243 0.193637 0.452770 0.039 Uiso 1 1 calc R U . . .
C50 C 1.14211(15) 0.20000(14) 0.32906(8) 0.0269(2) Uani 1 1 d . . . . .
H50 H 1.251938 0.193405 0.320753 0.032 Uiso 1 1 calc R U . . .
C51 C 1.07304(13) 0.20965(11) 0.26217(7) 0.01927(17) Uani 1 1 d . . . . .
H51 H 1.136309 0.211172 0.208998 0.023 Uiso 1 1 calc R U . . .
C52 C 0.66627(12) 0.12794(10) 0.20722(6) 0.01592(16) Uani 1 1 d . . . . .
C53 C 0.56569(13) 0.14848(13) 0.15248(7) 0.0230(2) Uani 1 1 d . . . . .
H53 H 0.571743 0.222026 0.112008 0.028 Uiso 1 1 calc R U . . .
C54 C 0.45681(14) 0.05879(16) 0.15872(9) 0.0302(3) Uani 1 1 d . . . . .
H54 H 0.389900 0.072559 0.122317 0.036 Uiso 1 1 calc R U . . .
C55 C 0.44703(16) -0.05066(15) 0.21850(9) 0.0321(3) Uani 1 1 d . . . . .
H55 H 0.373655 -0.110322 0.222478 0.039 Uiso 1 1 calc R U . . .
C56 C 0.54684(19) -0.07127(15) 0.27251(10) 0.0344(3) Uani 1 1 d . . . . .
H56 H 0.540150 -0.145131 0.312753 0.041 Uiso 1 1 calc R U . . .
C57 C 0.65728(16) 0.01733(12) 0.26734(8) 0.0260(2) Uani 1 1 d . . . . .
H57 H 0.724306 0.002672 0.303717 0.031 Uiso 1 1 calc R U . . .
Pd1 Pd 0.500000 0.500000 0.000000 0.01384(3) Uani 1 2 d S . P . .
S1 S 0.26957(3) 0.42420(3) 0.07886(2) 0.01819(5) Uani 1 1 d . . . . .
S2 S 0.44440(3) 0.69149(3) 0.06568(2) 0.01861(5) Uani 1 1 d . . . . .
O1 O 0.05880(11) 0.53696(9) 0.19463(6) 0.02599(17) Uani 1 1 d . . . . .
O2 O 0.19082(11) 0.76722(9) 0.17449(6) 0.02451(16) Uani 1 1 d . . . . .
C1 C 0.18272(12) 0.54712(10) 0.14272(6) 0.01765(17) Uani 1 1 d . . . . .
C2 C 0.26207(12) 0.67795(10) 0.13322(6) 0.01751(16) Uani 1 1 d . . . . .
Cl1 Cl -0.02047(5) 0.12864(3) 0.63677(2) 0.03757(8) Uani 1 1 d . . . . .
Cl2 Cl 0.06522(4) 0.39875(3) 0.57418(2) 0.02956(6) Uani 1 1 d . . . . .
C9 C 0.0530(2) 0.27097(13) 0.65745(8) 0.0330(3) Uani 1 1 d . . . . .
H9A H -0.016507 0.305469 0.706130 0.040 Uiso 1 1 calc R U . . .
H9B H 0.157557 0.244029 0.668699 0.040 Uiso 1 1 calc R U . . .
C3 C 0.3940(4) 0.0076(3) 0.4782(2) 0.0352(6) Uani 0.5 1 d . . P A 1
H3A H 0.389108 0.024739 0.420685 0.042 Uiso 0.5 1 calc R U P A 1
H3B H 0.292385 -0.014720 0.512065 0.042 Uiso 0.5 1 calc R U P A 1
Cl3 Cl 0.44805(13) 0.11391(12) 0.50483(6) 0.0479(2) Uani 0.5 1 d . . P A 1
Cl4 Cl 0.42285(11) 0.17010(11) 0.48889(8) 0.0459(2) Uani 0.5 1 d . . P B 2

loop_
_atom_site_aniso_label
_atom_site_aniso_U_11
_atom_site_aniso_U_22
_atom_site_aniso_U_33
_atom_site_aniso_U_23
_atom_site_aniso_U_13
_atom_site_aniso_U_12
P1 0.01502(10) 0.01276(10) 0.01321(10) -0.00115(7) -0.00289(8) -0.00137(8)
C6 0.0243(5) 0.0143(4) 0.0183(4) -0.0007(3) -0.0021(4) 0.0005(3)
C34 0.0216(4) 0.0136(4) 0.0190(4) -0.0021(3) -0.0029(3) 0.0010(3)
C35 0.0202(5) 0.0286(5) 0.0271(5) -0.0104(4) -0.0080(4) 0.0042(4)
C36 0.0192(5) 0.0366(7) 0.0369(7) -0.0161(5) -0.0019(5) 0.0012(4)
C37 0.0273(5) 0.0265(5) 0.0274(5) -0.0112(4) 0.0020(4) -0.0007(4)
C38 0.0299(6) 0.0275(6) 0.0289(6) -0.0147(5) -0.0016(5) -0.0053(4)
C39 0.0235(5) 0.0244(5) 0.0299(6) -0.0124(4) 0.0005(4) -0.0068(4)
C40 0.0156(4) 0.0151(4) 0.0145(4) -0.0021(3) -0.0032(3) -0.0018(3)
C41 0.0201(4) 0.0177(4) 0.0162(4) -0.0007(3) -0.0033(3) -0.0009(3)
C42 0.0222(5) 0.0246(5) 0.0154(4) -0.0009(3) -0.0017(3) -0.0035(4)
C43 0.0182(4) 0.0271(5) 0.0190(4) -0.0075(4) -0.0012(3) -0.0021(4)
C44 0.0189(4) 0.0213(4) 0.0225(5) -0.0069(4) -0.0054(4) 0.0015(3)
C45 0.0194(4) 0.0162(4) 0.0179(4) -0.0028(3) -0.0053(3) 0.0003(3)
C46 0.0177(4) 0.0161(4) 0.0146(4) -0.0019(3) -0.0039(3) -0.0039(3)
C47 0.0201(5) 0.0344(6) 0.0159(4) -0.0049(4) -0.0026(3) -0.0052(4)
C48 0.0289(6) 0.0523(8) 0.0160(5) -0.0107(5) -0.0048(4) -0.0045(5)
C49 0.0310(6) 0.0494(8) 0.0226(5) -0.0118(5) -0.0120(5) -0.0065(6)
C50 0.0222(5) 0.0379(6) 0.0251(5) -0.0071(5) -0.0091(4) -0.0086(4)
C51 0.0181(4) 0.0227(5) 0.0181(4) -0.0025(3) -0.0040(3) -0.0059(3)
C52 0.0143(4) 0.0163(4) 0.0178(4) -0.0035(3) -0.0041(3) -0.0020(3)
C53 0.0181(4) 0.0293(5) 0.0237(5) -0.0067(4) -0.0084(4) 0.0007(4)
C54 0.0159(5) 0.0442(7) 0.0356(6) -0.0195(6) -0.0075(4) -0.0021(4)
C55 0.0217(5) 0.0376(7) 0.0408(7) -0.0194(6) 0.0001(5) -0.0126(5)
C56 0.0374(7) 0.0285(6) 0.0405(7) 0.0008(5) -0.0085(6) -0.0188(5)
C57 0.0305(6) 0.0223(5) 0.0286(5) 0.0046(4) -0.0123(4) -0.0121(4)
Pd1 0.01440(4) 0.01404(4) 0.01298(4) -0.00055(3) -0.00275(3) -0.00301(3)
S1 0.01787(10) 0.01676(10) 0.01945(11) -0.00247(8) -0.00082(8) -0.00588(8)
S2 0.01936(11) 0.01687(10) 0.01894(11) -0.00342(8) -0.00003(8) -0.00593(8)
O1 0.0210(4) 0.0250(4) 0.0275(4) -0.0033(3) 0.0048(3) -0.0057(3)
O2 0.0257(4) 0.0214(4) 0.0240(4) -0.0069(3) 0.0021(3) -0.0037(3)
C1 0.0175(4) 0.0169(4) 0.0178(4) -0.0005(3) -0.0028(3) -0.0030(3)
C2 0.0185(4) 0.0172(4) 0.0162(4) -0.0007(3) -0.0028(3) -0.0033(3)
Cl1 0.0584(2) 0.02376(14) 0.03347(16) 0.00012(11) -0.01340(15) -0.01238(14)
Cl2 0.03264(14) 0.02727(13) 0.02711(13) 0.00509(10) -0.00642(11) -0.00712(11)
C9 0.0553(9) 0.0229(5) 0.0214(5) -0.0011(4) -0.0074(5) -0.0099(5)
C3 0.0321(13) 0.0328(13) 0.0378(14) -0.0049(11) -0.0036(11) -0.0010(10)
Cl3 0.0473(5) 0.0455(5) 0.0406(4) 0.0001(4) -0.0046(3) 0.0125(4)
Cl4 0.0318(4) 0.0367(4) 0.0629(6) -0.0142(4) 0.0088(4) -0.0082(3)

loop_
_atom_type_symbol
_atom_type_description
_atom_type_scat_dispersion_real
_atom_type_scat_dispersion_imag
_atom_type_scat_source
C C 0.0033 0.0016 'International Tables Vol C Tables 4.2.6.8 and 6.1.1.4'
H H 0.0000 0.0000 'International Tables Vol C Tables 4.2.6.8 and 6.1.1.4'
Cl Cl 0.1484 0.1585 'International Tables Vol C Tables 4.2.6.8 and 6.1.1.4'
O O 0.0106 0.0060 'International Tables Vol C Tables 4.2.6.8 and 6.1.1.4'
P P 0.1023 0.0942 'International Tables Vol C Tables 4.2.6.8 and 6.1.1.4'
Pd Pd -0.9988 1.0072 'International Tables Vol C Tables 4.2.6.8 and 6.1.1.4'
S S 0.1246 0.1234 'International Tables Vol C Tables 4.2.6.8 and 6.1.1.4'

loop_
_geom_angle_atom_site_label_1
_geom_angle_atom_site_label_2
_geom_angle_atom_site_label_3
_geom_angle
_geom_angle_site_symmetry_1
_geom_angle_site_symmetry_3
_geom_angle_publ_flag
C3a CL3a C3 84.08(19) . 2_656 ?
CL3a C3a H3A 112.6 . . ?
C40 P1 C6 109.43(5) . . ?
C40 P1 C46 110.46(5) . . ?
C40 P1 C52 107.38(5) . . ?
C46 P1 C6 108.96(5) . . ?
C46 P1 C52 110.53(5) . . ?
CL3a C3a H3A 112.6 2_656 . ?
H3Aa C3a H3B 110.1 . . ?
CL3a C3a H3B 112.6 . . ?
C52 P1 C6 110.05(5) . . ?
P1 C6 H6A 109.1 . . ?
P1 C6 H6B 109.1 . . ?
CL3a C3a H3B 112.6 2_656 . ?
C3a CL3a Cl3 47.69(13) . 2_656 ?
CL3a C3a Cl3 95.92(19) . 2_656 ?
C3a CL3a Cl3 36.40(11) 2_656 2_656 ?
H6A C6 H6B 107.9 . . ?
C34 C6 P1 112.39(7) . . ?
C34 C6 H6A 109.1 . . ?
C34 C6 H6B 109.1 . . ?
C35 C34 C6 120.55(10) . . ?
C35 C34 C39 119.18(10) . . ?
C39 C34 C6 120.27(10) . . ?
C34 C35 H35 119.8 . . ?
C36 C35 C34 120.45(11) . . ?
C36 C35 H35 119.8 . . ?
C35 C36 H36 120.0 . . ?
C37 C36 C35 120.08(12) . . ?
C37 C36 H36 120.0 . . ?
C36 C37 H37 120.1 . . ?
C38 C37 C36 119.77(11) . . ?
C38 C37 H37 120.1 . . ?
C37 C38 H38 119.9 . . ?
C37 C38 C39 120.21(12) . . ?
C39 C38 H38 119.9 . . ?
C34 C39 H39 119.8 . . ?
C38 C39 C34 120.31(11) . . ?
C38 C39 H39 119.8 . . ?
C41 C40 P1 120.75(8) . . ?
C41 C40 C45 120.32(9) . . ?
C45 C40 P1 118.88(8) . . ?
C40 C41 H41 120.3 . . ?
C42 C41 C40 119.42(10) . . ?
C42 C41 H41 120.3 . . ?
C41 C42 H42 119.9 . . ?
C43 C42 C41 120.22(10) . . ?
C43 C42 H42 119.9 . . ?
C42 C43 H43 119.8 . . ?
C42 C43 C44 120.49(10) . . ?
C44 C43 H43 119.8 . . ?
C43 C44 H44 120.0 . . ?
C45 C44 C43 119.93(10) . . ?
C45 C44 H44 120.0 . . ?
C40 C45 H45 120.2 . . ?
C44 C45 C40 119.58(10) . . ?
C44 C45 H45 120.2 . . ?
C47 C46 P1 119.74(8) . . ?
C51 C46 P1 120.01(8) . . ?
C51 C46 C47 120.11(10) . . ?
C46 C47 H47 120.2 . . ?
C48 C47 C46 119.55(11) . . ?
C48 C47 H47 120.2 . . ?
C47 C48 H48 119.9 . . ?
C49 C48 C47 120.18(12) . . ?
C49 C48 H48 119.9 . . ?
C48 C49 H49 119.8 . . ?
C50 C49 C48 120.31(11) . . ?
C50 C49 H49 119.8 . . ?
C49 C50 H50 120.0 . . ?
C49 C50 C51 120.09(11) . . ?
C51 C50 H50 120.0 . . ?
C46 C51 H51 120.1 . . ?
C50 C51 C46 119.75(10) . . ?
C50 C51 H51 120.1 . . ?
C53 C52 P1 117.36(8) . . ?
C57 C52 P1 122.43(8) . . ?
C57 C52 C53 119.85(10) . . ?
C52 C53 H53 120.1 . . ?
C54 C53 C52 119.79(12) . . ?
C54 C53 H53 120.1 . . ?
C53 C54 H54 119.7 . . ?
C55 C54 C53 120.53(12) . . ?
C55 C54 H54 119.7 . . ?
C54 C55 H55 120.1 . . ?
C54 C55 C56 119.71(12) . . ?
C56 C55 H55 120.1 . . ?
C55 C56 H56 119.6 . . ?
C55 C56 C57 120.79(13) . . ?
C57 C56 H56 119.6 . . ?
C52 C57 C56 119.33(12) . . ?
C52 C57 H57 120.3 . . ?
C56 C57 H57 120.3 . . ?
S1 Pd1 S1 180.0 2_665 . ?
S1 Pd1 S2 90.184(10) 2_665 2_665 ?
S1 Pd1 S2 90.184(9) . . ?
S1 Pd1 S2 89.816(9) 2_665 . ?
S1 Pd1 S2 89.816(10) . 2_665 ?
S2 Pd1 S2 180.0 . 2_665 ?
C1 S1 Pd1 105.50(4) . . ?
C2 S2 Pd1 105.28(4) . . ?
O1 C1 S1 122.69(9) . . ?
O1 C1 C2 117.95(10) . . ?
C2 C1 S1 119.35(7) . . ?
O2 C2 S2 123.00(8) . . ?
O2 C2 C1 117.56(9) . . ?
C1 C2 S2 119.44(8) . . ?
Cl1 C9 H9A 109.3 . . ?
Cl1 C9 H9B 109.3 . . ?
Cl2 C9 Cl1 111.54(8) . . ?
Cl2 C9 H9A 109.3 . . ?
Cl2 C9 H9B 109.3 . . ?
H9A C9 H9B 108.0 . . ?

loop_
_geom_bond_atom_site_label_1
_geom_bond_atom_site_label_2
_geom_bond_distance
_geom_bond_site_symmetry_2
_geom_bond_publ_flag
P1 C6 1.8165(11) . ?
P1 C40 1.7890(10) . ?
P1 C46 1.7900(10) . ?
P1 C52 1.7963(10) . ?
CL3a C3 1.754(3) 2_656 ?
C3a H3A 0.9700 . ?
C3a H3B 0.9700 . ?
CL3a Cl3 2.359(2) 2_656 ?
C3a Cl3 1.408(3) . ?
C3a Cl3 1.754(3) 2_656 ?
C6 H6A 0.9700 . ?
C6 H6B 0.9700 . ?
C6 C34 1.5110(15) . ?
C34 C35 1.3913(17) . ?
C34 C39 1.3933(16) . ?
C35 H35 0.9300 . ?
C35 C36 1.3900(18) . ?
C36 H36 0.9300 . ?
C36 C37 1.3880(19) . ?
C37 H37 0.9300 . ?
C37 C38 1.3864(19) . ?
C38 H38 0.9300 . ?
C38 C39 1.3899(17) . ?
C39 H39 0.9300 . ?
C40 C41 1.3967(14) . ?
C40 C45 1.4014(14) . ?
C41 H41 0.9300 . ?
C41 C42 1.3916(15) . ?
C42 H42 0.9300 . ?
C42 C43 1.3848(17) . ?
C43 H43 0.9300 . ?
C43 C44 1.3926(17) . ?
C44 H44 0.9300 . ?
C44 C45 1.3879(15) . ?
C45 H45 0.9300 . ?
C46 C47 1.3972(15) . ?
C46 C51 1.3939(15) . ?
C47 H47 0.9300 . ?
C47 C48 1.3893(17) . ?
C48 H48 0.9300 . ?
C48 C49 1.386(2) . ?
C49 H49 0.9300 . ?
C49 C50 1.3856(19) . ?
C50 H50 0.9300 . ?
C50 C51 1.3891(16) . ?
C51 H51 0.9300 . ?
C52 C53 1.3984(15) . ?
C52 C57 1.3913(15) . ?
C53 H53 0.9300 . ?
C53 C54 1.3876(18) . ?
C54 H54 0.9300 . ?
C54 C55 1.380(2) . ?
C55 H55 0.9300 . ?
C55 C56 1.383(2) . ?
C56 H56 0.9300 . ?
C56 C57 1.3935(17) . ?
C57 H57 0.9300 . ?
Pd1 S1 2.2955(3) 2_665 ?
Pd1 S1 2.2955(3) . ?
Pd1 S2 2.3022(3) . ?
Pd1 S2 2.3023(3) 2_665 ?
S1 C1 1.7296(11) . ?
S2 C2 1.7287(11) . ?
O1 C1 1.2220(13) . ?
O2 C2 1.2211(13) . ?
C1 C2 1.5553(15) . ?
Cl1 C9 1.7739(14) . ?
Cl2 C9 1.7553(13) . ?
C9 H9A 0.9700 . ?
C9 H9B 0.9700 . ?

loop_
_geom_torsion_atom_site_label_1
_geom_torsion_atom_site_label_2
_geom_torsion_atom_site_label_3
_geom_torsion_atom_site_label_4
_geom_torsion
_geom_torsion_site_symmetry_1
_geom_torsion_site_symmetry_2
_geom_torsion_site_symmetry_3
_geom_torsion_site_symmetry_4
_geom_torsion_publ_flag
CL3a C3a CL3a C3a 0.000(1) 2_656 . . 2_656 ?
P1 C6 C34 C35 -87.43(12) . . . . ?
P1 C6 C34 C39 91.96(12) . . . . ?
P1 C40 C41 C42 -178.78(8) . . . . ?
P1 C40 C45 C44 179.67(8) . . . . ?
P1 C46 C47 C48 -176.22(11) . . . . ?
P1 C46 C51 C50 177.06(9) . . . . ?
P1 C52 C53 C54 173.63(9) . . . . ?
P1 C52 C57 C56 -173.38(11) . . . . ?
C6 P1 C40 C41 -10.48(10) . . . . ?
C6 P1 C40 C45 171.88(8) . . . . ?
C6 P1 C46 C47 72.97(10) . . . . ?
C6 P1 C46 C51 -102.58(9) . . . . ?
C6 P1 C52 C53 48.63(10) . . . . ?
C6 P1 C52 C57 -138.28(10) . . . . ?
C6 C34 C35 C36 179.61(12) . . . . ?
C6 C34 C39 C38 -178.91(11) . . . . ?
C34 C35 C36 C37 -0.6(2) . . . . ?
C35 C34 C39 C38 0.50(19) . . . . ?
C35 C36 C37 C38 0.4(2) . . . . ?
C36 C37 C38 C39 0.3(2) . . . . ?
C37 C38 C39 C34 -0.8(2) . . . . ?
C39 C34 C35 C36 0.20(19) . . . . ?
C40 P1 C6 C34 -176.94(8) . . . . ?
C40 P1 C46 C47 -166.78(9) . . . . ?
C40 P1 C46 C51 17.66(10) . . . . ?
C40 P1 C52 C53 -70.41(9) . . . . ?
C40 P1 C52 C57 102.68(10) . . . . ?
C40 C41 C42 C43 -0.61(17) . . . . ?
C41 C40 C45 C44 2.01(16) . . . . ?
C41 C42 C43 C44 1.53(17) . . . . ?
C42 C43 C44 C45 -0.68(17) . . . . ?
C43 C44 C45 C40 -1.09(16) . . . . ?
C45 C40 C41 C42 -1.16(16) . . . . ?
C46 P1 C6 C34 -56.06(9) . . . . ?
C46 P1 C40 C41 -130.44(9) . . . . ?
C46 P1 C40 C45 51.92(9) . . . . ?
C46 P1 C52 C53 169.03(8) . . . . ?
C46 P1 C52 C57 -17.88(11) . . . . ?
C46 C47 C48 C49 -0.5(2) . . . . ?
C47 C46 C51 C50 1.53(17) . . . . ?
C47 C48 C49 C50 0.9(2) . . . . ?
C48 C49 C50 C51 -0.1(2) . . . . ?
C49 C50 C51 C46 -1.16(19) . . . . ?
C51 C46 C47 C48 -0.67(18) . . . . ?
C52 P1 C6 C34 65.29(9) . . . . ?
C52 P1 C40 C41 108.96(9) . . . . ?
C52 P1 C40 C45 -68.69(9) . . . . ?
C52 P1 C46 C47 -48.08(10) . . . . ?
C52 P1 C46 C51 136.37(9) . . . . ?
C52 C53 C54 C55 -0.05(19) . . . . ?
C53 C52 C57 C56 -0.45(19) . . . . ?
C53 C54 C55 C56 -0.2(2) . . . . ?
C54 C55 C56 C57 0.0(2) . . . . ?
C55 C56 C57 C52 0.3(2) . . . . ?
C57 C52 C53 C54 0.36(17) . . . . ?
Pd1 S1 C1 O1 -178.12(9) . . . . ?
Pd1 S1 C1 C2 3.25(9) . . . . ?
Pd1 S2 C2 O2 -174.89(9) . . . . ?
Pd1 S2 C2 C1 4.97(9) . . . . ?
S1 C1 C2 S2 -5.83(12) . . . . ?
S1 C1 C2 O2 174.04(9) . . . . ?
O1 C1 C2 S2 175.47(9) . . . . ?
O1 C1 C2 O2 -4.66(15) . . . . ?
